data_2208329
loop_
_publ_author_name
'Yu, Qun'
'Tao, Ying'
'Li, Jian-Rong'

_publ_section_title <i>catena</i>-Poly[[dibromomercury(II)]-\m-1,5-bis(benzylsulfanyl)pentane-\k^2^<i>S</i>:<i>S</i>']
_journal_coeditor_code HB2009
_journal_issue 3
_journal_name_full 'Acta Crystallographica Section E'
_journal_page_first m613
_journal_page_last m614
_journal_paper_doi 10.1107/S1600536806006088
_journal_volume 62
_journal_year 2006
_chemical_formula_iupac '[Hg Br2 (C19 H24 S2)]'
_chemical_formula_moiety 'C19 H24 Br2 Hg S2'
_chemical_formula_sum 'C19 H24 Br2 Hg S2'
_chemical_formula_weight 676.91
_chemical_name_systematic
;
catena-Poly[[dibromomercury(II)]-\m-1,5-bis(benzylsulfanyl)pentane-\k^2^S:S']
;
_space_group_IT_number 2
_symmetry_cell_setting triclinic
_symmetry_space_group_name_Hall '-P 1'
_symmetry_space_group_name_H-M 'P -1'
_atom_sites_solution_hydrogens geom
_atom_sites_solution_primary direct
_atom_sites_solution_secondary difmap
_audit_creation_method SHELXL-97
_cell_angle_alpha 103.52(3)
_cell_angle_beta 97.15(3)
_cell_angle_gamma 102.04(3)
_cell_formula_units_Z 2
_cell_length_a 7.6155(15)
_cell_length_b 9.4568(19)
_cell_length_c 16.227(3)
_cell_measurement_reflns_used 9068
_cell_measurement_temperature 293(2)
_cell_measurement_theta_max 27.5
_cell_measurement_theta_min 3.1
_cell_volume 1092.7(4)
_computing_cell_refinement RAPID-AUTO
_computing_data_collection 'RAPID-AUTO (Rigaku, 1998)'
_computing_data_reduction 'CrystalStructure (Rigaku/MSC, 2002)'
_computing_molecular_graphics 'PLEASE PROVIDE PROGRAM AND REFERENCE'
_computing_publication_material SHELXL97
_computing_structure_refinement 'SHELXL97 (Sheldrick, 1997)'
_computing_structure_solution 'SHELXS97 (Sheldrick, 1997)'
_diffrn_ambient_temperature 293(2)
_diffrn_detector_area_resol_mean 10.00
_diffrn_measured_fraction_theta_full 0.99
_diffrn_measured_fraction_theta_max 0.99
_diffrn_measurement_device_type 'Rigaku R-AXIS RAPID'
_diffrn_measurement_method \w
_diffrn_radiation_monochromator graphite
_diffrn_radiation_source 'fine-focus sealed tube'
_diffrn_radiation_type MoK\a
_diffrn_radiation_wavelength 0.71073
_diffrn_reflns_av_R_equivalents 0.026
_diffrn_reflns_av_sigmaI/netI 0.035
_diffrn_reflns_limit_h_max 9
_diffrn_reflns_limit_h_min -9
_diffrn_reflns_limit_k_max 12
_diffrn_reflns_limit_k_min -12
_diffrn_reflns_limit_l_max 17
_diffrn_reflns_limit_l_min -21
_diffrn_reflns_number 10800
_diffrn_reflns_theta_full 27.5
_diffrn_reflns_theta_max 27.47
_diffrn_reflns_theta_min 3.14
_diffrn_standards_decay_% 0
_diffrn_standards_interval_count 0
_diffrn_standards_interval_time 0
_diffrn_standards_number 0
_exptl_absorpt_coefficient_mu 10.89
_exptl_absorpt_correction_T_max 0.275
_exptl_absorpt_correction_T_min 0.198
_exptl_absorpt_correction_type numerical
_exptl_absorpt_process_details '(NUMABS; Higashi, 1995)'
_exptl_crystal_colour Colorless
_exptl_crystal_density_diffrn 2.06
_exptl_crystal_density_method 'not measured'
_exptl_crystal_description Block
_exptl_crystal_F_000 640
_exptl_crystal_size_max 0.22
_exptl_crystal_size_mid 0.18
_exptl_crystal_size_min 0.16
_refine_diff_density_max 0.77
_refine_diff_density_min -0.58
_refine_ls_extinction_method none
_refine_ls_goodness_of_fit_ref 1.06
_refine_ls_hydrogen_treatment constr
_refine_ls_matrix_type full
_refine_ls_number_parameters 217
_refine_ls_number_reflns 4948
_refine_ls_number_restraints 0
_refine_ls_restrained_S_all 1.06
_refine_ls_R_factor_all 0.041
_refine_ls_R_factor_gt 0.029
_refine_ls_shift/su_max 0.000
_refine_ls_shift/su_mean 0.000
_refine_ls_structure_factor_coef Fsqd
_refine_ls_weighting_details 'calc w=1/[\s^2^(Fo^2^)+(0.0161P)^2^+0.7735P] where P=(Fo^2^+2Fc^2^)/3'
_refine_ls_weighting_scheme calc
_refine_ls_wR_factor_gt 0.052
_refine_ls_wR_factor_ref 0.055
_reflns_number_gt 4064
_reflns_number_total 4948
_reflns_threshold_expression I>2\s(I)
_cod_data_source_file hb2009.cif
_cod_data_source_block I
_cod_depositor_comments
;
The following automatic conversions were performed:
'_geom_bond_publ_flag' value 'Yes' changed to 'yes' according to
'/home/saulius/struct/CIF-dictionaries/cif_core.dic' dictionary named
'cif_core.dic' version 2.4.1 from 2010-06-29 (4 times).

Automatic conversion script
Id: cif_fix_enum 1527 2010-12-29 10:47:43Z saulius 

The following automatic conversions were performed:

'_geom_bond_publ_flag' value 'Yes' changed to 'yes' according to
/home/saulius/struct/CIF-dictionaries/cif_core.dic dictionary named
'cif_core.dic' version 2.4.1 from 2010-06-29 (4 times).

Automatic conversion script
Id: cif_fix_values 1715 2011-07-08 13:25:40Z adriana 
;
_cod_database_code 2208329

loop_
_symmetry_equiv_pos_as_xyz
'x, y, z'
'-x, -y, -z'

loop_
_atom_site_type_symbol
_atom_site_label
_atom_site_fract_x
_atom_site_fract_y
_atom_site_fract_z
_atom_site_U_iso_or_equiv
_atom_site_adp_type
_atom_site_calc_flag
_atom_site_refinement_flags
_atom_site_occupancy
Hg Hg1 0.84854(2) 0.69522(2) 0.735366(11) 0.05109(6) Uani d . 1
Br Br1 0.95417(7) 0.64024(6) 0.59189(3) 0.06823(14) Uani d . 1
Br Br2 0.88398(6) 0.54565(5) 0.84318(3) 0.06369(13) Uani d . 1
S S1 1.00986(14) 0.97243(12) 0.82465(7) 0.0485(2) Uani d . 1
S S2 1.50682(12) 1.70527(11) 0.69309(6) 0.0412(2) Uani d . 1
C C1 1.3347(6) 1.1863(6) 0.9903(3) 0.0598(12) Uani d . 1
H H1A 1.2244 1.1788 1.0099 0.072 Uiso calc R 1
C C2 1.4736(8) 1.3130(6) 1.0254(3) 0.0770(15) Uani d . 1
H H2A 1.4569 1.3908 1.0683 0.092 Uiso calc R 1
C C3 1.6361(8) 1.3251(7) 0.9974(4) 0.0823(17) Uani d . 1
H H3A 1.7294 1.4118 1.0207 0.099 Uiso calc R 1
C C4 1.6621(7) 1.2117(7) 0.9360(4) 0.0790(16) Uani d . 1
H H4A 1.7737 1.2199 0.9176 0.095 Uiso calc R 1
C C5 1.5235(7) 1.0836(6) 0.9005(3) 0.0641(13) Uani d . 1
H H5A 1.5427 1.0054 0.8587 0.077 Uiso calc R 1
C C6 1.3565(6) 1.0706(5) 0.9265(3) 0.0509(10) Uani d . 1
C C7 1.2046(7) 0.9322(5) 0.8853(3) 0.0698(14) Uani d . 1
H H7A 1.1637 0.8874 0.9298 0.084 Uiso calc R 1
H H7B 1.2510 0.8599 0.8467 0.084 Uiso calc R 1
C C8 1.1069(5) 1.0519(4) 0.7447(3) 0.0467(10) Uani d . 1
H H8A 1.2034 1.0046 0.7283 0.056 Uiso calc R 1
H H8B 1.0133 1.0284 0.6938 0.056 Uiso calc R 1
C C9 1.1841(5) 1.2201(4) 0.7745(3) 0.0483(10) Uani d . 1
H H9A 1.2850 1.2438 0.8223 0.058 Uiso calc R 1
H H9B 1.0907 1.2677 0.7949 0.058 Uiso calc R 1
C C10 1.2502(5) 1.2821(4) 0.7027(3) 0.0447(9) Uani d . 1
H H10A 1.1473 1.2635 0.6565 0.054 Uiso calc R 1
H H10B 1.3371 1.2291 0.6798 0.054 Uiso calc R 1
C C11 1.3399(5) 1.4494(5) 0.7318(3) 0.0473(10) Uani d . 1
H H11A 1.2566 1.5028 0.7582 0.057 Uiso calc R 1
H H11B 1.4488 1.4681 0.7747 0.057 Uiso calc R 1
C C12 1.3904(5) 1.5069(4) 0.6568(3) 0.0453(9) Uani d . 1
H H12A 1.2810 1.4925 0.6151 0.054 Uiso calc R 1
H H12B 1.4695 1.4507 0.6288 0.054 Uiso calc R 1
C C13 1.5058(5) 1.7458(5) 0.5891(3) 0.0484(10) Uani d . 1
H H13A 1.5617 1.6771 0.5533 0.058 Uiso calc R 1
H H13B 1.3804 1.7290 0.5608 0.058 Uiso calc R 1
C C14 1.6067(5) 1.9049(4) 0.5966(2) 0.0404(9) Uani d . 1
C C15 1.6002(6) 2.0253(5) 0.6608(3) 0.0546(11) Uani d . 1
H H15A 1.5359 2.0099 0.7044 0.065 Uiso calc R 1
C C16 1.6877(6) 2.1699(5) 0.6620(4) 0.0681(14) Uani d . 1
H H16A 1.6832 2.2507 0.7065 0.082 Uiso calc R 1
C C17 1.7804(6) 2.1933(6) 0.5978(4) 0.0723(16) Uani d . 1
H H17A 1.8371 2.2904 0.5977 0.087 Uiso calc R 1
C C18 1.7898(6) 2.0753(6) 0.5343(4) 0.0652(14) Uani d . 1
H H18A 1.8534 2.0914 0.4906 0.078 Uiso calc R 1
C C19 1.7059(5) 1.9316(5) 0.5339(3) 0.0530(11) Uani d . 1
H H19A 1.7161 1.8512 0.4908 0.064 Uiso calc R 1

loop_
_atom_site_aniso_label
_atom_site_aniso_U_11
_atom_site_aniso_U_22
_atom_site_aniso_U_33
_atom_site_aniso_U_12
_atom_site_aniso_U_13
_atom_site_aniso_U_23
Hg1 0.05083(10) 0.04325(10) 0.05319(10) -0.00081(7) 0.00338(7) 0.01551(8)
Br1 0.0765(3) 0.0723(4) 0.0685(3) 0.0307(3) 0.0317(2) 0.0223(3)
Br2 0.0722(3) 0.0514(3) 0.0710(3) 0.0111(2) 0.0066(2) 0.0303(2)
S1 0.0530(6) 0.0337(6) 0.0541(6) 0.0000(4) 0.0071(5) 0.0138(5)
S2 0.0419(5) 0.0335(5) 0.0473(5) 0.0034(4) 0.0087(4) 0.0143(4)
C1 0.067(3) 0.057(3) 0.048(3) 0.010(2) 0.007(2) 0.007(2)
C2 0.092(4) 0.065(4) 0.056(3) 0.014(3) -0.008(3) -0.003(3)
C3 0.075(4) 0.060(4) 0.091(4) -0.006(3) -0.021(3) 0.021(3)
C4 0.065(3) 0.090(5) 0.094(4) 0.020(3) 0.011(3) 0.048(4)
C5 0.084(3) 0.065(3) 0.048(3) 0.029(3) 0.005(2) 0.018(2)
C6 0.063(3) 0.042(3) 0.041(2) 0.007(2) -0.0094(19) 0.0117(19)
C7 0.089(3) 0.040(3) 0.066(3) 0.003(2) -0.021(3) 0.017(2)
C8 0.043(2) 0.037(2) 0.054(2) -0.0010(17) 0.0000(17) 0.0162(19)
C9 0.053(2) 0.032(2) 0.059(3) 0.0025(17) 0.0067(19) 0.019(2)
C10 0.0390(19) 0.038(2) 0.053(2) -0.0008(16) 0.0007(16) 0.0173(19)
C11 0.046(2) 0.039(2) 0.055(2) 0.0007(17) 0.0087(18) 0.017(2)
C12 0.0417(19) 0.034(2) 0.053(2) -0.0042(16) 0.0029(17) 0.0132(19)
C13 0.051(2) 0.045(2) 0.045(2) -0.0002(18) 0.0002(17) 0.019(2)
C14 0.0384(18) 0.037(2) 0.045(2) 0.0072(16) 0.0001(16) 0.0158(18)
C15 0.055(2) 0.046(3) 0.063(3) 0.014(2) 0.012(2) 0.013(2)
C16 0.064(3) 0.037(3) 0.092(4) 0.013(2) -0.004(3) 0.004(3)
C17 0.045(2) 0.051(3) 0.121(5) -0.001(2) -0.012(3) 0.048(3)
C18 0.054(3) 0.073(4) 0.078(3) 0.007(2) 0.007(2) 0.049(3)
C19 0.056(2) 0.051(3) 0.054(3) 0.009(2) 0.0053(19) 0.022(2)

loop_
_atom_type_symbol
_atom_type_description
_atom_type_scat_dispersion_real
_atom_type_scat_dispersion_imag
_atom_type_scat_source
C C 0.0033 0.0016 'International Tables Vol C Tables 4.2.6.8 and 6.1.1.4'
H H 0.0000 0.0000 'International Tables Vol C Tables 4.2.6.8 and 6.1.1.4'
S S 0.1246 0.1234 'International Tables Vol C Tables 4.2.6.8 and 6.1.1.4'
Br Br -0.2901 2.4595 'International Tables Vol C Tables 4.2.6.8 and 6.1.1.4'
Hg Hg -2.3894 9.2266 'International Tables Vol C Tables 4.2.6.8 and 6.1.1.4'

loop_
_geom_angle_atom_site_label_1
_geom_angle_atom_site_label_2
_geom_angle_atom_site_label_3
_geom_angle_site_symmetry_3
_geom_angle
_geom_angle_publ_flag
Br1 Hg1 S1 . 109.66(4) n
Br1 Hg1 S2 1_445 103.53(4) n
Br2 Hg1 Br1 . 123.40(2) n
Br2 Hg1 S1 . 103.42(4) n
Br2 Hg1 S2 1_445 112.02(3) n
S1 Hg1 S2 1_445 103.19(5) n
C8 S1 C7 . 103.6(2) ?
C8 S1 Hg1 . 102.25(14) ?
C7 S1 Hg1 . 97.69(15) ?
C13 S2 C12 . 99.12(19) ?
C13 S2 Hg1 1_665 101.76(14) ?
C12 S2 Hg1 1_665 101.77(14) ?
C2 C1 C6 . 120.8(5) ?
C2 C1 H1A . 119.6 ?
C6 C1 H1A . 119.6 ?
C3 C2 C1 . 120.1(5) ?
C3 C2 H2A . 119.9 ?
C1 C2 H2A . 119.9 ?
C4 C3 C2 . 120.2(5) ?
C4 C3 H3A . 119.9 ?
C2 C3 H3A . 119.9 ?
C3 C4 C5 . 120.2(5) ?
C3 C4 H4A . 119.9 ?
C5 C4 H4A . 119.9 ?
C4 C5 C6 . 120.5(5) ?
C4 C5 H5A . 119.7 ?
C6 C5 H5A . 119.7 ?
C1 C6 C5 . 118.1(4) ?
C1 C6 C7 . 121.9(5) ?
C5 C6 C7 . 120.0(5) ?
C6 C7 S1 . 112.5(3) ?
C6 C7 H7A . 109.1 ?
S1 C7 H7A . 109.1 ?
C6 C7 H7B . 109.1 ?
S1 C7 H7B . 109.1 ?
H7A C7 H7B . 107.8 ?
C9 C8 S1 . 114.1(3) ?
C9 C8 H8A . 108.7 ?
S1 C8 H8A . 108.7 ?
C9 C8 H8B . 108.7 ?
S1 C8 H8B . 108.7 ?
H8A C8 H8B . 107.6 ?
C8 C9 C10 . 111.7(3) ?
C8 C9 H9A . 109.3 ?
C10 C9 H9A . 109.3 ?
C8 C9 H9B . 109.3 ?
C10 C9 H9B . 109.3 ?
H9A C9 H9B . 107.9 ?
C9 C10 C11 . 113.2(3) ?
C9 C10 H10A . 108.9 ?
C11 C10 H10A . 108.9 ?
C9 C10 H10B . 108.9 ?
C11 C10 H10B . 108.9 ?
H10A C10 H10B . 107.8 ?
C12 C11 C10 . 110.8(3) ?
C12 C11 H11A . 109.5 ?
C10 C11 H11A . 109.5 ?
C12 C11 H11B . 109.5 ?
C10 C11 H11B . 109.5 ?
H11A C11 H11B . 108.1 ?
C11 C12 S2 . 110.5(3) ?
C11 C12 H12A . 109.6 ?
S2 C12 H12A . 109.6 ?
C11 C12 H12B . 109.6 ?
S2 C12 H12B . 109.6 ?
H12A C12 H12B . 108.1 ?
C14 C13 S2 . 112.5(3) ?
C14 C13 H13A . 109.1 ?
S2 C13 H13A . 109.1 ?
C14 C13 H13B . 109.1 ?
S2 C13 H13B . 109.1 ?
H13A C13 H13B . 107.8 ?
C15 C14 C19 . 117.9(4) ?
C15 C14 C13 . 123.5(4) ?
C19 C14 C13 . 118.6(4) ?
C14 C15 C16 . 121.0(5) ?
C14 C15 H15A . 119.5 ?
C16 C15 H15A . 119.5 ?
C17 C16 C15 . 119.8(5) ?
C17 C16 H16A . 120.1 ?
C15 C16 H16A . 120.1 ?
C18 C17 C16 . 119.9(5) ?
C18 C17 H17A . 120.0 ?
C16 C17 H17A . 120.0 ?
C17 C18 C19 . 120.3(5) ?
C17 C18 H18A . 119.8 ?
C19 C18 H18A . 119.8 ?
C18 C19 C14 . 121.0(5) ?
C18 C19 H19A . 119.5 ?
C14 C19 H19A . 119.5 ?

loop_
_geom_bond_atom_site_label_1
_geom_bond_atom_site_label_2
_geom_bond_site_symmetry_2
_geom_bond_distance
_geom_bond_publ_flag
Hg1 Br1 . 2.5323(8) yes
Hg1 Br2 . 2.5165(8) yes
Hg1 S1 . 2.6303(15) yes
Hg1 S2 1_445 2.6346(11) yes
S1 C8 . 1.804(4) ?
S1 C7 . 1.833(4) ?
S2 C13 . 1.815(4) ?
S2 C12 . 1.820(4) ?
S2 Hg1 1_665 2.6346(11) ?
C1 C2 . 1.372(7) ?
C1 C6 . 1.373(6) ?
C1 H1A . 0.9300 ?
C2 C3 . 1.362(8) ?
C2 H2A . 0.9300 ?
C3 C4 . 1.348(8) ?
C3 H3A . 0.9300 ?
C4 C5 . 1.380(7) ?
C4 H4A . 0.9300 ?
C5 C6 . 1.380(6) ?
C5 H5A . 0.9300 ?
C6 C7 . 1.505(6) ?
C7 H7A . 0.9700 ?
C7 H7B . 0.9700 ?
C8 C9 . 1.513(5) ?
C8 H8A . 0.9700 ?
C8 H8B . 0.9700 ?
C9 C10 . 1.516(5) ?
C9 H9A . 0.9700 ?
C9 H9B . 0.9700 ?
C10 C11 . 1.520(5) ?
C10 H10A . 0.9700 ?
C10 H10B . 0.9700 ?
C11 C12 . 1.506(5) ?
C11 H11A . 0.9700 ?
C11 H11B . 0.9700 ?
C12 H12A . 0.9700 ?
C12 H12B . 0.9700 ?
C13 C14 . 1.510(5) ?
C13 H13A . 0.9700 ?
C13 H13B . 0.9700 ?
C14 C15 . 1.366(6) ?
C14 C19 . 1.379(6) ?
C15 C16 . 1.385(6) ?
C15 H15A . 0.9300 ?
C16 C17 . 1.364(7) ?
C16 H16A . 0.9300 ?
C17 C18 . 1.352(7) ?
C17 H17A . 0.9300 ?
C18 C19 . 1.374(6) ?
C18 H18A . 0.9300 ?
C19 H19A . 0.9300 ?

loop_
_geom_torsion_atom_site_label_1
_geom_torsion_atom_site_label_2
_geom_torsion_atom_site_label_3
_geom_torsion_atom_site_label_4
_geom_torsion_site_symmetry_1
_geom_torsion
_geom_torsion_publ_flag
Br2 Hg1 S1 C8 . 146.20(14) ?
Br1 Hg1 S1 C8 . 12.87(14) ?
S2 Hg1 S1 C8 1_445 -96.94(14) ?
Br2 Hg1 S1 C7 . 40.38(19) ?
Br1 Hg1 S1 C7 . -92.95(19) ?
S2 Hg1 S1 C7 1_445 157.24(19) ?
C6 C1 C2 C3 . -0.3(8) ?
C1 C2 C3 C4 . -1.0(8) ?
C2 C3 C4 C5 . 0.8(8) ?
C3 C4 C5 C6 . 0.7(7) ?
C2 C1 C6 C5 . 1.7(6) ?
C2 C1 C6 C7 . -178.3(4) ?
C4 C5 C6 C1 . -1.9(6) ?
C4 C5 C6 C7 . 178.1(4) ?
C1 C6 C7 S1 . 65.0(5) ?
C5 C6 C7 S1 . -115.1(4) ?
C8 S1 C7 C6 . 59.5(4) ?
Hg1 S1 C7 C6 . 164.2(4) ?
C7 S1 C8 C9 . -88.2(3) y
Hg1 S1 C8 C9 . 170.7(3) ?
S1 C8 C9 C10 . -175.6(3) ?
C8 C9 C10 C11 . -176.3(3) ?
C9 C10 C11 C12 . -175.9(3) ?
C10 C11 C12 S2 . -177.5(3) ?
C13 S2 C12 C11 . -169.2(3) y
Hg1 S2 C12 C11 1_665 86.7(3) ?
C12 S2 C13 C14 . -176.2(3) ?
Hg1 S2 C13 C14 1_665 -72.1(3) ?
S2 C13 C14 C15 . -38.6(5) ?
S2 C13 C14 C19 . 143.8(3) ?
C19 C14 C15 C16 . 1.1(6) ?
C13 C14 C15 C16 . -176.5(4) ?
C14 C15 C16 C17 . 0.7(6) ?
C15 C16 C17 C18 . -1.4(7) ?
C16 C17 C18 C19 . 0.2(6) ?
C17 C18 C19 C14 . 1.8(6) ?
C15 C14 C19 C18 . -2.4(6) ?
C13 C14 C19 C18 . 175.4(3) ?
